data_2019807
loop_
_publ_author_name
'Hawks, Benjamin'
'Yan, Jingjing'
'Basa, Prem'
'Burdette, Shawn'

_publ_section_title
;
 Crystal structure of (pyridine-\kN)bis(quinolin-2-olato-\k2N,O)copper(II)
 monohydrate
;
_journal_coeditor_code JJ2192
_journal_issue 2
_journal_name_full 'Acta Crystallographica Section E Crystallographic Communications'
_journal_page_first m38
_journal_paper_doi 10.1107/S2056989015001279
_journal_volume 71
_journal_year 2015
_chemical_formula_iupac '[Cu (C9 H6 N1 O1)2 (C5 H5 N1)], H2 O'
_chemical_formula_moiety 'C23 H17 Cu N3 O2, H2 O'
_chemical_formula_sum 'C23 H19 Cu N3 O3'
_chemical_formula_weight 448.95
_chemical_name_common C23H19CuN3O3
_chemical_name_systematic
;
(Pyridine-\k<i>N</i>)bis(quinolin-2-olato-\k^2^<i>N</i>,<i>O</i>)copper(II)
monohydrate
;
_space_group_IT_number 61
_symmetry_cell_setting orthorhombic
_symmetry_space_group_name_Hall '-P 2ac 2ab'
_symmetry_space_group_name_H-M 'P b c a'
_atom_sites_solution_hydrogens geom
_atom_sites_solution_primary direct
_atom_sites_solution_secondary difmap
_audit_creation_method SHELXL-97
_cell_angle_alpha 90.00
_cell_angle_beta 90.00
_cell_angle_gamma 90.00
_cell_formula_units_Z 8
_cell_length_a 8.9129(4)
_cell_length_b 13.9987(7)
_cell_length_c 32.2568(16)
_cell_measurement_reflns_used 2855
_cell_measurement_temperature 296(2)
_cell_measurement_theta_max 25.14
_cell_measurement_theta_min 2.61
_cell_volume 4024.6(3)
_computing_cell_refinement
;
SAINT (Bruker, 2002)
;
_computing_data_collection
;
APEX2 (Bruker, 2002)
;
_computing_data_reduction
;
SAINT (Bruker, 2002)
;
_computing_molecular_graphics
;
SHELXTL (Sheldrick, 2008)
;
_computing_publication_material
;
SHELXTL (Sheldrick, 2008) and publCIF (Westrip, 2010)
;
_computing_structure_refinement
;
SHELXL97 (Sheldrick, 2015)
;
_computing_structure_solution
;
SHELXS97 (Sheldrick, 2008)
;
_diffrn_ambient_temperature 296(2)
_diffrn_detector_area_resol_mean 10.00
_diffrn_measured_fraction_theta_full 0.998
_diffrn_measured_fraction_theta_max 0.998
_diffrn_measurement_device_type 'Bruker APEXII CCD'
_diffrn_measurement_method '\f and \w scans'
_diffrn_radiation_monochromator graphite
_diffrn_radiation_source 'fine-focus sealed tube'
_diffrn_radiation_type MoK\a
_diffrn_radiation_wavelength 0.71073
_diffrn_reflns_av_R_equivalents 0.0500
_diffrn_reflns_av_sigmaI/netI 0.0514
_diffrn_reflns_limit_h_max 9
_diffrn_reflns_limit_h_min -10
_diffrn_reflns_limit_k_max 16
_diffrn_reflns_limit_k_min -14
_diffrn_reflns_limit_l_max 38
_diffrn_reflns_limit_l_min -27
_diffrn_reflns_number 15390
_diffrn_reflns_theta_full 24.99
_diffrn_reflns_theta_max 24.99
_diffrn_reflns_theta_min 2.61
_exptl_absorpt_coefficient_mu 1.116
_exptl_absorpt_correction_T_max 0.9160
_exptl_absorpt_correction_T_min 0.7995
_exptl_absorpt_correction_type multi-scan
_exptl_absorpt_process_details
;
(SADABS; Bruker, 2002)
;
_exptl_crystal_colour green
_exptl_crystal_density_diffrn 1.482
_exptl_crystal_density_method 'not measured'
_exptl_crystal_description block
_exptl_crystal_F_000 1848
_exptl_crystal_size_max 0.21
_exptl_crystal_size_mid 0.11
_exptl_crystal_size_min 0.08
_refine_diff_density_max 0.244
_refine_diff_density_min -0.266
_refine_ls_extinction_method none
_refine_ls_goodness_of_fit_ref 1.013
_refine_ls_hydrogen_treatment mixed
_refine_ls_matrix_type full
_refine_ls_number_parameters 279
_refine_ls_number_reflns 3542
_refine_ls_number_restraints 0
_refine_ls_restrained_S_all 1.013
_refine_ls_R_factor_all 0.0774
_refine_ls_R_factor_gt 0.0377
_refine_ls_shift/su_max 0.001
_refine_ls_shift/su_mean 0.000
_refine_ls_structure_factor_coef Fsqd
_refine_ls_weighting_details 'calc w=1/[\s^2^(Fo^2^)+(0.0441P)^2^+0.2191P] where P=(Fo^2^+2Fc^2^)/3'
_refine_ls_weighting_scheme calc
_refine_ls_wR_factor_gt 0.0797
_refine_ls_wR_factor_ref 0.0925
_reflns_number_gt 2301
_reflns_number_total 3542
_reflns_threshold_expression I>2sigma(I)
_cod_data_source_file jj2192sup1.cif
_cod_data_source_block I
_cod_database_code 2019807
_cod_database_fobs_code 2019807

loop_
_symmetry_equiv_pos_as_xyz
'x, y, z'
'x+1/2, -y+1/2, -z'
'-x, y+1/2, -z+1/2'
'-x+1/2, -y, z+1/2'
'-x, -y, -z'
'-x-1/2, y-1/2, z'
'x, -y-1/2, z-1/2'
'x-1/2, y, -z-1/2'

loop_
_atom_site_type_symbol
_atom_site_label
_atom_site_fract_x
_atom_site_fract_y
_atom_site_fract_z
_atom_site_U_iso_or_equiv
_atom_site_adp_type
_atom_site_calc_flag
_atom_site_refinement_flags
_atom_site_occupancy
_atom_site_symmetry_multiplicity
Cu Cu1 0.16872(4) 0.91228(3) 0.376062(11) 0.03289(14) Uani d . 1 1
O O1 0.0393(2) 0.81502(16) 0.39962(6) 0.0436(6) Uani d . 1 1
O O2 0.2691(2) 1.02164(15) 0.35011(6) 0.0415(6) Uani d . 1 1
N N1 0.1945(3) 0.9539(2) 0.43529(8) 0.0393(7) Uani d . 1 1
N N2 0.0918(3) 0.88951(18) 0.31826(8) 0.0346(6) Uani d . 1 1
N N3 0.3873(3) 0.82435(19) 0.37496(8) 0.0362(6) Uani d . 1 1
C C1 0.2740(4) 1.0222(3) 0.45151(10) 0.0498(9) Uani d . 1 1
H H1 0.3242 1.0640 0.4339 0.060 Uiso calc R 1 1
C C2 0.2872(4) 1.0353(3) 0.49500(11) 0.0630(11) Uani d . 1 1
H H6 0.3453 1.0847 0.5057 0.076 Uiso calc R 1 1
C C3 0.2132(4) 0.9742(3) 0.52092(11) 0.0573(10) Uani d . 1 1
H H2 0.2213 0.9815 0.5495 0.069 Uiso calc R 1 1
C C4 0.1255(4) 0.9008(3) 0.50465(10) 0.0438(9) Uani d . 1 1
C C5 0.0420(4) 0.8341(3) 0.52762(11) 0.0592(11) Uani d . 1 1
H H5 0.0434 0.8369 0.5564 0.071 Uiso calc R 1 1
C C6 -0.0403(5) 0.7661(3) 0.50858(12) 0.0646(12) Uani d . 1 1
H H4 -0.0964 0.7241 0.5246 0.078 Uiso calc R 1 1
C C7 -0.0436(4) 0.7570(3) 0.46570(11) 0.0524(10) Uani d . 1 1
H H3 -0.1001 0.7086 0.4537 0.063 Uiso calc R 1 1
C C8 0.0358(4) 0.8188(2) 0.44086(9) 0.0383(8) Uani d . 1 1
C C9 0.1197(4) 0.8923(2) 0.46062(10) 0.0360(8) Uani d . 1 1
C C10 0.0008(4) 0.8235(2) 0.30402(10) 0.0429(9) Uani d . 1 1
H H7 -0.0425 0.7807 0.3225 0.051 Uiso calc R 1 1
C C11 -0.0332(4) 0.8157(3) 0.26144(11) 0.0534(10) Uani d . 1 1
H H12 -0.0974 0.7680 0.2521 0.064 Uiso calc R 1 1
C C12 0.0284(4) 0.8783(3) 0.23423(11) 0.0505(10) Uani d . 1 1
H H11 0.0063 0.8733 0.2061 0.061 Uiso calc R 1 1
C C13 0.1255(4) 0.9507(2) 0.24823(9) 0.0385(8) Uani d . 1 1
C C14 0.1537(3) 0.9534(2) 0.29164(9) 0.0340(8) Uani d . 1 1
C C15 0.2494(4) 1.0239(2) 0.30931(9) 0.0335(8) Uani d . 1 1
C C16 0.3130(4) 1.0896(2) 0.28342(11) 0.0495(9) Uani d . 1 1
H H10 0.3749 1.1369 0.2943 0.059 Uiso calc R 1 1
C C17 0.2858(5) 1.0865(3) 0.24070(11) 0.0569(11) Uani d . 1 1
H H9 0.3312 1.1317 0.2237 0.068 Uiso calc R 1 1
C C18 0.1952(4) 1.0196(3) 0.22332(10) 0.0542(10) Uani d . 1 1
H H8 0.1794 1.0196 0.1948 0.065 Uiso calc R 1 1
C C19 0.3876(4) 0.7353(2) 0.36165(10) 0.0418(9) Uani d . 1 1
H H17 0.2954 0.7070 0.3560 0.050 Uiso calc R 1 1
C C20 0.5146(4) 0.6814(3) 0.35556(10) 0.0475(9) Uani d . 1 1
H H16 0.5084 0.6191 0.3457 0.057 Uiso calc R 1 1
C C21 0.6507(4) 0.7222(3) 0.36438(10) 0.0512(10) Uani d . 1 1
H H15 0.7393 0.6881 0.3607 0.061 Uiso calc R 1 1
C C22 0.6536(4) 0.8152(3) 0.37883(10) 0.0515(9) Uani d . 1 1
H H14 0.7441 0.8448 0.3852 0.062 Uiso calc R 1 1
C C23 0.5208(4) 0.8629(3) 0.38358(10) 0.0433(9) Uani d . 1 1
H H13 0.5236 0.9254 0.3933 0.052 Uiso calc R 1 1
O O3 -0.0217(4) 0.6211(2) 0.37607(10) 0.0597(8) Uani d . 1 1
H H19 0.006(4) 0.671(3) 0.3806(12) 0.058(15) Uiso d . 1 1
H H18 0.054(5) 0.595(3) 0.3664(13) 0.083(17) Uiso d . 1 1

loop_
_atom_site_aniso_label
_atom_site_aniso_U_11
_atom_site_aniso_U_22
_atom_site_aniso_U_33
_atom_site_aniso_U_12
_atom_site_aniso_U_13
_atom_site_aniso_U_23
Cu1 0.0354(2) 0.0357(2) 0.0275(2) -0.00361(19) 0.00111(18) -0.00006(17)
O1 0.0458(14) 0.0499(14) 0.0351(12) -0.0102(12) 0.0018(11) 0.0002(11)
O2 0.0508(14) 0.0390(13) 0.0348(12) -0.0096(12) 0.0002(11) 0.0031(10)
N1 0.0405(17) 0.0416(17) 0.0357(14) -0.0023(15) 0.0023(13) -0.0040(13)
N2 0.0335(16) 0.0333(16) 0.0369(15) 0.0002(14) -0.0009(13) -0.0004(12)
N3 0.0314(16) 0.0397(16) 0.0374(14) 0.0014(13) 0.0003(13) -0.0009(13)
C1 0.055(2) 0.051(2) 0.044(2) -0.006(2) 0.0066(19) -0.0045(18)
C2 0.063(3) 0.069(3) 0.058(2) -0.008(2) -0.010(2) -0.022(2)
C3 0.064(3) 0.069(3) 0.039(2) 0.006(2) -0.005(2) -0.009(2)
C4 0.045(2) 0.055(2) 0.0315(17) 0.0112(19) 0.0017(16) -0.0007(17)
C5 0.068(3) 0.077(3) 0.0323(19) 0.012(2) 0.006(2) 0.012(2)
C6 0.075(3) 0.069(3) 0.049(2) -0.007(2) 0.016(2) 0.015(2)
C7 0.053(3) 0.054(3) 0.050(2) -0.0042(19) 0.009(2) 0.0111(18)
C8 0.035(2) 0.046(2) 0.0330(17) 0.0102(18) 0.0003(15) 0.0004(16)
C9 0.0291(19) 0.043(2) 0.0363(17) 0.0119(16) 0.0047(15) 0.0055(15)
C10 0.039(2) 0.041(2) 0.049(2) -0.0005(19) -0.0002(17) 0.0042(17)
C11 0.050(2) 0.050(2) 0.060(2) -0.001(2) -0.018(2) -0.012(2)
C12 0.056(3) 0.061(3) 0.0341(18) 0.009(2) -0.0086(19) -0.0006(18)
C13 0.041(2) 0.0435(19) 0.0304(16) 0.0115(18) -0.0014(16) 0.0001(16)
C14 0.034(2) 0.0360(18) 0.0324(16) 0.0095(17) 0.0033(15) -0.0001(15)
C15 0.037(2) 0.0334(18) 0.0302(16) 0.0038(16) 0.0040(16) -0.0008(15)
C16 0.057(2) 0.039(2) 0.053(2) -0.0053(19) 0.0119(19) 0.0004(17)
C17 0.071(3) 0.054(2) 0.046(2) 0.003(2) 0.015(2) 0.0144(19)
C18 0.063(3) 0.063(3) 0.0360(19) 0.012(2) 0.0049(19) 0.0081(19)
C19 0.033(2) 0.050(2) 0.0422(19) -0.0021(19) -0.0001(15) -0.0027(17)
C20 0.045(2) 0.044(2) 0.053(2) 0.005(2) 0.0072(19) -0.0028(17)
C21 0.039(2) 0.063(3) 0.051(2) 0.012(2) 0.0079(18) 0.0066(19)
C22 0.034(2) 0.073(3) 0.048(2) -0.003(2) -0.0066(18) 0.005(2)
C23 0.042(2) 0.043(2) 0.045(2) -0.0025(19) -0.0031(17) -0.0039(16)
O3 0.0487(19) 0.0478(19) 0.083(2) 0.0065(16) 0.0051(17) -0.0096(17)

loop_
_atom_type_symbol
_atom_type_description
_atom_type_scat_dispersion_real
_atom_type_scat_dispersion_imag
_atom_type_scat_source
C C 0.0033 0.0016 'International Tables Vol C Tables 4.2.6.8 and 6.1.1.4'
H H 0.0000 0.0000 'International Tables Vol C Tables 4.2.6.8 and 6.1.1.4'
N N 0.0061 0.0033 'International Tables Vol C Tables 4.2.6.8 and 6.1.1.4'
O O 0.0106 0.0060 'International Tables Vol C Tables 4.2.6.8 and 6.1.1.4'
Cu Cu 0.3201 1.2651 'International Tables Vol C Tables 4.2.6.8 and 6.1.1.4'

loop_
_geom_angle_atom_site_label_1
_geom_angle_atom_site_label_2
_geom_angle_atom_site_label_3
_geom_angle
_geom_angle_publ_flag
O1 Cu1 O2 170.64(9) ?
O1 Cu1 N2 92.81(10) y
O2 Cu1 N2 83.32(9) y
O1 Cu1 N1 84.23(10) y
O2 Cu1 N1 97.30(10) y
N2 Cu1 N1 164.89(11) ?
O1 Cu1 N3 97.70(9) y
O2 Cu1 N3 91.41(9) y
N2 Cu1 N3 100.91(10) y
N1 Cu1 N3 94.18(10) y
C8 O1 Cu1 112.2(2) ?
C15 O2 Cu1 112.42(19) ?
C1 N1 C9 119.4(3) ?
C1 N1 Cu1 131.2(2) ?
C9 N1 Cu1 109.3(2) ?
C10 N2 C14 119.6(3) ?
C10 N2 Cu1 130.3(2) ?
C14 N2 Cu1 110.1(2) ?
C19 N3 C23 116.6(3) ?
C19 N3 Cu1 120.8(2) ?
C23 N3 Cu1 122.3(2) ?
N1 C1 C2 122.6(4) ?
N1 C1 H1 118.7 ?
C2 C1 H1 118.7 ?
C3 C2 C1 118.9(4) ?
C3 C2 H6 120.6 ?
C1 C2 H6 120.6 ?
C2 C3 C4 120.1(3) ?
C2 C3 H2 119.9 ?
C4 C3 H2 119.9 ?
C3 C4 C5 126.0(3) ?
C3 C4 C9 117.2(3) ?
C5 C4 C9 116.8(3) ?
C6 C5 C4 121.1(3) ?
C6 C5 H5 119.5 ?
C4 C5 H5 119.5 ?
C5 C6 C7 122.0(4) ?
C5 C6 H4 119.0 ?
C7 C6 H4 119.0 ?
C8 C7 C6 120.8(4) ?
C8 C7 H3 119.6 ?
C6 C7 H3 119.6 ?
O1 C8 C7 124.7(3) ?
O1 C8 C9 117.7(3) ?
C7 C8 C9 117.7(3) ?
N1 C9 C8 116.5(3) ?
N1 C9 C4 121.8(3) ?
C8 C9 C4 121.7(3) ?
N2 C10 C11 121.8(3) ?
N2 C10 H7 119.1 ?
C11 C10 H7 119.1 ?
C12 C11 C10 119.6(3) ?
C12 C11 H12 120.2 ?
C10 C11 H12 120.2 ?
C11 C12 C13 120.4(3) ?
C11 C12 H11 119.8 ?
C13 C12 H11 119.8 ?
C18 C13 C12 125.8(3) ?
C18 C13 C14 117.9(3) ?
C12 C13 C14 116.3(3) ?
N2 C14 C15 116.6(3) ?
N2 C14 C13 122.2(3) ?
C15 C14 C13 121.2(3) ?
O2 C15 C16 124.6(3) ?
O2 C15 C14 117.3(3) ?
C16 C15 C14 118.1(3) ?
C15 C16 C17 120.6(3) ?
C15 C16 H10 119.7 ?
C17 C16 H10 119.7 ?
C18 C17 C16 122.1(3) ?
C18 C17 H9 119.0 ?
C16 C17 H9 119.0 ?
C17 C18 C13 120.1(3) ?
C17 C18 H8 119.9 ?
C13 C18 H8 119.9 ?
N3 C19 C20 124.5(3) ?
N3 C19 H17 117.7 ?
C20 C19 H17 117.7 ?
C21 C20 C19 118.1(3) ?
C21 C20 H16 121.0 ?
C19 C20 H16 121.0 ?
C20 C21 C22 118.6(3) ?
C20 C21 H15 120.7 ?
C22 C21 H15 120.7 ?
C23 C22 C21 118.8(3) ?
C23 C22 H14 120.6 ?
C21 C22 H14 120.6 ?
N3 C23 C22 123.4(3) ?
N3 C23 H13 118.3 ?
C22 C23 H13 118.3 ?
H19 O3 H18 102(4) ?

loop_
_geom_bond_atom_site_label_1
_geom_bond_atom_site_label_2
_geom_bond_distance
_geom_bond_publ_flag
Cu1 O1 1.940(2) y
Cu1 O2 1.961(2) y
Cu1 N2 2.012(3) y
Cu1 N1 2.011(3) y
Cu1 N3 2.305(3) y
O1 C8 1.332(3) ?
O2 C15 1.328(3) ?
N1 C1 1.299(4) ?
N1 C9 1.363(4) ?
N2 C10 1.312(4) ?
N2 C14 1.357(4) ?
N3 C19 1.318(4) ?
N3 C23 1.336(4) ?
C1 C2 1.420(4) ?
C1 H1 0.9300 ?
C2 C3 1.366(5) ?
C2 H6 0.9300 ?
C3 C4 1.393(5) ?
C3 H2 0.9300 ?
C4 C5 1.405(5) ?
C4 C9 1.426(4) ?
C5 C6 1.349(5) ?
C5 H5 0.9300 ?
C6 C7 1.389(5) ?
C6 H4 0.9300 ?
C7 C8 1.375(4) ?
C7 H3 0.9300 ?
C8 C9 1.422(4) ?
C10 C11 1.411(4) ?
C10 H7 0.9300 ?
C11 C12 1.356(5) ?
C11 H12 0.9300 ?
C12 C13 1.408(5) ?
C12 H11 0.9300 ?
C13 C18 1.401(5) ?
C13 C14 1.423(4) ?
C14 C15 1.424(4) ?
C15 C16 1.366(4) ?
C16 C17 1.400(5) ?
C16 H10 0.9300 ?
C17 C18 1.357(5) ?
C17 H9 0.9300 ?
C18 H8 0.9300 ?
C19 C20 1.375(4) ?
C19 H17 0.9300 ?
C20 C21 1.371(4) ?
C20 H16 0.9300 ?
C21 C22 1.383(5) ?
C21 H15 0.9300 ?
C22 C23 1.367(4) ?
C22 H14 0.9300 ?
C23 H13 0.9300 ?
O3 H19 0.76(4) ?
O3 H18 0.83(5) ?

loop_
_geom_hbond_atom_site_label_D
_geom_hbond_atom_site_label_H
_geom_hbond_atom_site_label_A
_geom_hbond_site_symmetry_A
_geom_hbond_distance_DH
_geom_hbond_distance_HA
_geom_hbond_distance_DA
_geom_hbond_angle_DHA
O3 H18 O2 6_655 0.83(5) 1.95(5) 2.776(4) 173(4)
O3 H19 O1 1 0.76(4) 2.13(4) 2.871(4) 168(4)

loop_
_geom_torsion_atom_site_label_1
_geom_torsion_atom_site_label_2
_geom_torsion_atom_site_label_3
_geom_torsion_atom_site_label_4
_geom_torsion
N2 Cu1 O1 C8 -168.2(2)
N1 Cu1 O1 C8 -3.1(2)
N3 Cu1 O1 C8 90.4(2)
N2 Cu1 O2 C15 -4.6(2)
N1 Cu1 O2 C15 -169.4(2)
N3 Cu1 O2 C15 96.2(2)
O1 Cu1 N1 C1 178.9(3)
O2 Cu1 N1 C1 -10.4(3)
N2 Cu1 N1 C1 -101.8(5)
N3 Cu1 N1 C1 81.6(3)
O1 Cu1 N1 C9 3.6(2)
O2 Cu1 N1 C9 174.3(2)
N2 Cu1 N1 C9 82.9(5)
N3 Cu1 N1 C9 -93.7(2)
O1 Cu1 N2 C10 -7.0(3)
O2 Cu1 N2 C10 -178.4(3)
N1 Cu1 N2 C10 -85.2(5)
N3 Cu1 N2 C10 91.4(3)
O1 Cu1 N2 C14 175.7(2)
O2 Cu1 N2 C14 4.3(2)
N1 Cu1 N2 C14 97.5(5)
N3 Cu1 N2 C14 -85.9(2)
O1 Cu1 N3 C19 44.9(2)
O2 Cu1 N3 C19 -133.0(2)
N2 Cu1 N3 C19 -49.5(3)
N1 Cu1 N3 C19 129.6(2)
O1 Cu1 N3 C23 -142.0(2)
O2 Cu1 N3 C23 40.1(2)
N2 Cu1 N3 C23 123.6(2)
N1 Cu1 N3 C23 -57.3(2)
C9 N1 C1 C2 0.3(5)
Cu1 N1 C1 C2 -174.5(3)
N1 C1 C2 C3 -0.3(6)
C1 C2 C3 C4 -0.5(6)
C2 C3 C4 C5 -178.9(4)
C2 C3 C4 C9 1.1(5)
C3 C4 C5 C6 179.5(4)
C9 C4 C5 C6 -0.5(5)
C4 C5 C6 C7 1.7(6)
C5 C6 C7 C8 -1.1(6)
Cu1 O1 C8 C7 -178.3(3)
Cu1 O1 C8 C9 2.0(3)
C6 C7 C8 O1 179.8(3)
C6 C7 C8 C9 -0.5(5)
C1 N1 C9 C8 -179.5(3)
Cu1 N1 C9 C8 -3.6(3)
C1 N1 C9 C4 0.3(5)
Cu1 N1 C9 C4 176.2(2)
O1 C8 C9 N1 1.2(4)
C7 C8 C9 N1 -178.5(3)
O1 C8 C9 C4 -178.6(3)
C7 C8 C9 C4 1.7(5)
C3 C4 C9 N1 -1.0(5)
C5 C4 C9 N1 179.0(3)
C3 C4 C9 C8 178.8(3)
C5 C4 C9 C8 -1.2(5)
C14 N2 C10 C11 1.1(5)
Cu1 N2 C10 C11 -176.0(2)
N2 C10 C11 C12 -0.5(5)
C10 C11 C12 C13 -0.1(5)
C11 C12 C13 C18 -179.6(3)
C11 C12 C13 C14 0.1(5)
C10 N2 C14 C15 179.1(3)
Cu1 N2 C14 C15 -3.3(3)
C10 N2 C14 C13 -1.1(4)
Cu1 N2 C14 C13 176.5(2)
C18 C13 C14 N2 -179.8(3)
C12 C13 C14 N2 0.5(5)
C18 C13 C14 C15 0.1(5)
C12 C13 C14 C15 -179.6(3)
Cu1 O2 C15 C16 -176.7(3)
Cu1 O2 C15 C14 4.2(3)
N2 C14 C15 O2 -0.5(4)
C13 C14 C15 O2 179.7(3)
N2 C14 C15 C16 -179.7(3)
C13 C14 C15 C16 0.5(5)
O2 C15 C16 C17 -179.9(3)
C14 C15 C16 C17 -0.8(5)
C15 C16 C17 C18 0.6(6)
C16 C17 C18 C13 0.0(6)
C12 C13 C18 C17 179.4(3)
C14 C13 C18 C17 -0.3(5)
C23 N3 C19 C20 -1.1(5)
Cu1 N3 C19 C20 172.4(2)
N3 C19 C20 C21 0.9(5)
C19 C20 C21 C22 -0.1(5)
C20 C21 C22 C23 -0.3(5)
C19 N3 C23 C22 0.7(5)
Cu1 N3 C23 C22 -172.7(2)
C21 C22 C23 N3 0.0(5)
